data_2212700
loop_
_publ_author_name
'Song, Hui-Hua'
'Ma, Bao-Qing'

_publ_section_title
;
 <i>trans</i>-4,4'-Azopyridine <i>N</i>,<i>N</i>'-dioxide
 dihydrochloride
;
_journal_coeditor_code SJ2220
_journal_issue 3
_journal_name_full 'Acta Crystallographica Section E'
_journal_page_first o1332
_journal_page_last o1333
_journal_paper_doi 10.1107/S1600536807006630
_journal_volume 63
_journal_year 2007
_chemical_formula_iupac 'C10 H10 N4 O2 2+ , 2Cl -'
_chemical_formula_moiety 'C10 H10 N4 O2 2+ , 2Cl -'
_chemical_formula_sum 'C10 H10 Cl2 N4 O2'
_chemical_formula_weight 289.12
_chemical_name_common
;
trans-4,4'-Azopyridine N,N'-dioxide dihydrochloride
;
_chemical_name_systematic
;
trans-1,1'-Dihydroxy-4,4'-diazenediyldipyridinium dichloride
;
_space_group_IT_number 14
_symmetry_cell_setting monoclinic
_symmetry_space_group_name_Hall '-P 2yn'
_symmetry_space_group_name_H-M 'P 1 21/n 1'
_atom_sites_solution_hydrogens geom
_atom_sites_solution_primary direct
_atom_sites_solution_secondary difmap
_cell_angle_alpha 90.00
_cell_angle_beta 97.520(6)
_cell_angle_gamma 90.00
_cell_formula_units_Z 2
_cell_length_a 5.2681(8)
_cell_length_b 12.9203(18)
_cell_length_c 9.2022(14)
_cell_measurement_reflns_used 6026
_cell_measurement_temperature 298.0(10)
_cell_measurement_theta_max 27.00
_cell_measurement_theta_min 2.73
_cell_volume 620.96(16)
_computing_cell_refinement 'SAINT (Siemens, 1994)'
_computing_data_collection 'SMART (Siemens, 1994)'
_computing_data_reduction SAINT
_computing_molecular_graphics SHELXTL97
_computing_publication_material SHELXTL97
_computing_structure_refinement SHELXTL97
_computing_structure_solution 'SHELXTL97 (Sheldrick, 1997)'
_diffrn_ambient_temperature 298.0(10)
_diffrn_measured_fraction_theta_full 1.000
_diffrn_measured_fraction_theta_max 1.000
_diffrn_measurement_device_type 'Bruker SMART 1000 CCD area-detector'
_diffrn_measurement_method '\f and \w'
_diffrn_radiation_monochromator graphite
_diffrn_radiation_source 'fine-focus sealed tube'
_diffrn_radiation_type MoK\a
_diffrn_radiation_wavelength 0.71073
_diffrn_reflns_av_R_equivalents 0.0768
_diffrn_reflns_av_sigmaI/netI 0.0354
_diffrn_reflns_limit_h_max 6
_diffrn_reflns_limit_h_min -6
_diffrn_reflns_limit_k_max 16
_diffrn_reflns_limit_k_min -16
_diffrn_reflns_limit_l_max 11
_diffrn_reflns_limit_l_min -11
_diffrn_reflns_number 6026
_diffrn_reflns_theta_full 27.00
_diffrn_reflns_theta_max 27.00
_diffrn_reflns_theta_min 2.73
_diffrn_standards_number 0
_exptl_absorpt_coefficient_mu 0.522
_exptl_absorpt_correction_T_max 0.967
_exptl_absorpt_correction_T_min 0.921
_exptl_absorpt_correction_type multi-scan
_exptl_absorpt_process_details '(SADABS; Sheldrick, 1996)'
_exptl_crystal_colour red
_exptl_crystal_density_diffrn 1.546
_exptl_crystal_density_method 'not measured'
_exptl_crystal_description block
_exptl_crystal_F_000 296
_exptl_crystal_size_max 0.30
_exptl_crystal_size_mid 0.22
_exptl_crystal_size_min 0.18
_refine_diff_density_max 0.362
_refine_diff_density_min -0.341
_refine_ls_extinction_coef 0.076(9)
_refine_ls_extinction_expression Fc^*^=kFc[1+0.001xFc^2^\l^3^/sin(2\q)]^-1/4^
_refine_ls_extinction_method 'SHELXTL97 (Sheldrick, 1997)'
_refine_ls_goodness_of_fit_ref 1.103
_refine_ls_hydrogen_treatment refall
_refine_ls_matrix_type full
_refine_ls_number_parameters 113
_refine_ls_number_reflns 1359
_refine_ls_number_restraints 2
_refine_ls_restrained_S_all 1.106
_refine_ls_R_factor_all 0.0550
_refine_ls_R_factor_gt 0.0507
_refine_ls_shift/su_max 0.000
_refine_ls_shift/su_mean 0.000
_refine_ls_structure_factor_coef Fsqd
_refine_ls_weighting_details 'calc w = 1/[\s^2^(Fo^2^)+(0.0481P)^2^+0.3949P] where P=(Fo^2^+2Fc^2^)/3'
_refine_ls_weighting_scheme calc
_refine_ls_wR_factor_gt 0.1227
_refine_ls_wR_factor_ref 0.1258
_reflns_number_gt 1213
_reflns_number_total 1359
_reflns_threshold_expression I>2\s(I)
_cod_data_source_file sj2220.cif
_cod_data_source_block I
_cod_original_sg_symbol_H-M 'P 21/n'
_cod_database_code 2212700
_cod_database_fobs_code 2212700

loop_
_symmetry_equiv_pos_as_xyz
'x, y, z'
'-x+1/2, y+1/2, -z+1/2'
'-x, -y, -z'
'x-1/2, -y-1/2, z-1/2'

loop_
_atom_site_type_symbol
_atom_site_label
_atom_site_fract_x
_atom_site_fract_y
_atom_site_fract_z
_atom_site_U_iso_or_equiv
_atom_site_adp_type
_atom_site_calc_flag
_atom_site_refinement_flags
_atom_site_occupancy
Cl Cl1 0.53099(13) 0.38193(5) -0.17407(7) 0.0585(3) Uani d . 1
O O1 0.3808(4) 0.25684(14) 0.0478(2) 0.0621(5) Uani d D 1
N N1 0.2984(3) 0.31897(13) 0.15213(18) 0.0406(4) Uani d . 1
N N2 0.1161(15) 0.4893(6) 0.5000(15) 0.037(2) Uani d P 0.56(4)
C C1 0.0853(5) 0.37463(18) 0.1197(3) 0.0492(6) Uani d . 1
C C2 -0.0012(5) 0.4317(2) 0.2281(3) 0.0584(7) Uani d . 1
C C3 0.1374(6) 0.42990(18) 0.3674(3) 0.0616(8) Uani d . 1
C C4 0.3554(6) 0.37193(18) 0.3953(3) 0.0564(7) Uani d D 1
C C5 0.4337(5) 0.31570(19) 0.2857(3) 0.0473(5) Uani d . 1
H H1 0.443(9) 0.297(3) -0.030(4) 0.142(18) Uiso d D 1
H H4A 0.453(5) 0.364(2) 0.499(2) 0.058(8) Uiso d D 1
H H2A -0.145(5) 0.471(2) 0.202(3) 0.054(7) Uiso d . 1
H H1A 0.007(7) 0.371(2) 0.022(4) 0.073(9) Uiso d . 1
H H5A 0.596(6) 0.274(3) 0.297(3) 0.073(9) Uiso d . 1
N N2' -0.068(3) 0.4887(11) 0.445(2) 0.052(3) Uani d P 0.44(4)

loop_
_atom_site_aniso_label
_atom_site_aniso_U_11
_atom_site_aniso_U_22
_atom_site_aniso_U_33
_atom_site_aniso_U_12
_atom_site_aniso_U_13
_atom_site_aniso_U_23
Cl1 0.0679(5) 0.0567(4) 0.0548(4) 0.0142(3) 0.0232(3) 0.0107(2)
O1 0.0915(14) 0.0495(9) 0.0513(10) 0.0046(9) 0.0317(9) -0.0043(8)
N1 0.0470(10) 0.0393(9) 0.0373(8) -0.0025(7) 0.0125(7) 0.0003(7)
N2 0.040(3) 0.037(2) 0.034(4) 0.0004(15) 0.008(2) -0.006(2)
C1 0.0493(13) 0.0459(12) 0.0509(13) -0.0016(9) 0.0015(10) 0.0050(9)
C2 0.0556(15) 0.0424(12) 0.0828(18) 0.0068(11) 0.0299(13) 0.0108(12)
C3 0.101(2) 0.0365(11) 0.0569(14) -0.0122(13) 0.0461(15) -0.0041(10)
C4 0.0846(19) 0.0444(12) 0.0406(12) -0.0172(12) 0.0100(12) 0.0002(9)
C5 0.0468(12) 0.0491(12) 0.0460(11) -0.0079(10) 0.0058(9) 0.0064(9)
N2' 0.060(5) 0.054(3) 0.044(6) -0.001(3) 0.006(5) -0.003(4)

loop_
_atom_type_symbol
_atom_type_description
_atom_type_scat_dispersion_real
_atom_type_scat_dispersion_imag
_atom_type_scat_source
C C 0.0033 0.0016 'International Tables Vol C Tables 4.2.6.8 and 6.1.1.4'
H H 0.0000 0.0000 'International Tables Vol C Tables 4.2.6.8 and 6.1.1.4'
N N 0.0061 0.0033 'International Tables Vol C Tables 4.2.6.8 and 6.1.1.4'
O O 0.0106 0.0060 'International Tables Vol C Tables 4.2.6.8 and 6.1.1.4'
Cl Cl 0.1484 0.1585 'International Tables Vol C Tables 4.2.6.8 and 6.1.1.4'

loop_
_geom_angle_atom_site_label_1
_geom_angle_atom_site_label_2
_geom_angle_atom_site_label_3
_geom_angle_site_symmetry_1
_geom_angle_site_symmetry_3
_geom_angle
N1 O1 H1 . . 112(3)
C1 N1 C5 . . 123.6(2)
C1 N1 O1 . . 119.70(19)
C5 N1 O1 . . 116.6(2)
N2' N2 N2' 3_566 . 87(3)
N2' N2 N2 3_566 3_566 55.5(15)
N2' N2 C3 3_566 . 161.6(13)
N2' N2 C3 . . 76(2)
N2 N2 C3 3_566 . 107.3(12)
N1 C1 C2 . . 118.6(2)
N1 C1 H1A . . 116(2)
C2 C1 H1A . . 125(2)
C1 C2 C3 . . 118.6(2)
C1 C2 H2A . . 116.9(17)
C3 C2 H2A . . 124.5(17)
C4 C3 C2 . . 120.6(2)
C4 C3 N2 . . 106.6(3)
C2 C3 N2 . . 132.4(3)
C4 C3 N2' . . 142.5(5)
C2 C3 N2' . . 95.8(5)
C5 C4 C3 . . 119.1(2)
C5 C4 H4A . . 118.3(16)
C3 C4 H4A . . 122.4(16)
N1 C5 C4 . . 119.4(2)
N1 C5 H5A . . 116.9(18)
C4 C5 H5A . . 123.6(18)

loop_
_geom_bond_atom_site_label_1
_geom_bond_atom_site_label_2
_geom_bond_site_symmetry_2
_geom_bond_distance
O1 N1 . 1.365(2)
O1 H1 . 0.975(19)
N1 C1 . 1.334(3)
N1 C5 . 1.338(3)
N2 N2' 3_566 0.658(13)
N2 N2' . 1.035(6)
N2 N2 3_566 1.25(2)
N2 C3 . 1.458(16)
C1 C2 . 1.366(4)
C1 H1A . 0.94(3)
C2 C3 . 1.390(4)
C2 H2A . 0.91(3)
C3 C4 . 1.367(4)
C3 N2' . 1.57(3)
C4 C5 . 1.351(4)
C4 H4A . 1.024(17)
C5 H5A . 1.01(3)
N2' N2 3_566 0.658(13)
N2' N2' 3_566 1.20(3)

loop_
_geom_hbond_atom_site_label_D
_geom_hbond_atom_site_label_H
_geom_hbond_atom_site_label_A
_geom_hbond_site_symmetry_A
_geom_hbond_distance_DH
_geom_hbond_distance_HA
_geom_hbond_distance_DA
_geom_hbond_angle_DHA
O1 H1 Cl1 . 0.975(19) 1.83(2) 2.7979(19) 174(5)
C2 H2A Cl1 3_565 0.91(3) 2.77(3) 3.671(3) 167(2)
C1 H1A Cl1 1_455 0.94(3) 2.89(4) 3.712(3) 146(3)
